data_2204533
loop_
_publ_author_name
'Andreas Decken'
'Erin D. Gill'
'Frank Bottomley'

_publ_section_title
;
 Dibenzophospholanic acid anhydride
;
_journal_issue 11
_journal_name_full 'Acta Crystallographica Section E'
_journal_page_first o1935
_journal_page_last o1936
_journal_paper_doi 10.1107/S1600536804024390
_journal_volume 60
_journal_year 2004
_chemical_formula_iupac 'C24 H16 O3 P2'
_chemical_formula_moiety 'C24 H16 O3 P2'
_chemical_formula_sum 'C24 H16 O3 P2'
_chemical_formula_weight 414.31
_chemical_name_common 'Dibenzophospholanic acid anhydride'
_chemical_name_systematic
;
bis(5-hydroxy-5-oxodibenzo-5H-phosphole) anhydride
or
9,9'-oxydi(9-phosphafluoren-9-one)
;
_space_group_IT_number 61
_symmetry_cell_setting orthorhombic
_symmetry_space_group_name_Hall '-P 2ac 2ab'
_symmetry_space_group_name_H-M 'P b c a'
_atom_sites_solution_hydrogens geom
_atom_sites_solution_primary direct
_atom_sites_solution_secondary difmap
_audit_creation_method SHELXL-97
_cell_angle_alpha 90.00
_cell_angle_beta 90.00
_cell_angle_gamma 90.00
_cell_formula_units_Z 8
_cell_length_a 11.0105(7)
_cell_length_b 13.6596(10)
_cell_length_c 26.8832(18)
_cell_measurement_reflns_used 6595
_cell_measurement_temperature 173(2)
_cell_measurement_theta_max 25.133
_cell_measurement_theta_min 2.391
_cell_volume 4043.2(5)
_computing_cell_refinement SMART
_computing_data_collection 'SMART (Bruker, 1997--1999)'
_computing_data_reduction 'SAINT (Bruker, 1997-1999)'
_computing_molecular_graphics 'SHELXTL (Sheldrick, 1997a)'
_computing_publication_material SHELXTL
_computing_structure_refinement 'SHELXL97 (Sheldrick, 1997b)'
_computing_structure_solution 'SHELXS97 (Sheldrick, 1997b)'
_diffrn_ambient_temperature 173(2)
_diffrn_measured_fraction_theta_full 0.991
_diffrn_measured_fraction_theta_max 0.991
_diffrn_measurement_device_type 'Bruker AXS SMART1000/P4'
_diffrn_measurement_method '\w and \f'
_diffrn_radiation_monochromator graphite
_diffrn_radiation_type MoK\a
_diffrn_radiation_wavelength 0.71073
_diffrn_reflns_av_R_equivalents 0.0414
_diffrn_reflns_av_sigmaI/netI 0.0353
_diffrn_reflns_limit_h_max 13
_diffrn_reflns_limit_h_min -13
_diffrn_reflns_limit_k_max 15
_diffrn_reflns_limit_k_min -16
_diffrn_reflns_limit_l_max 30
_diffrn_reflns_limit_l_min -28
_diffrn_reflns_number 19599
_diffrn_reflns_theta_full 25.00
_diffrn_reflns_theta_max 25.00
_diffrn_reflns_theta_min 1.51
_diffrn_standards_decay_% 0
_diffrn_standards_interval_count 0
_diffrn_standards_interval_time 0
_diffrn_standards_number 0
_exptl_absorpt_coefficient_mu 0.238
_exptl_absorpt_correction_T_max 0.990
_exptl_absorpt_correction_T_min 0.832
_exptl_absorpt_correction_type multi-scan
_exptl_absorpt_process_details '(SADABS; Sheldrick, 1996)'
_exptl_crystal_colour Colourless
_exptl_crystal_density_diffrn 1.361
_exptl_crystal_density_method 'not measured'
_exptl_crystal_description Plate
_exptl_crystal_F_000 1712
_exptl_crystal_size_max 0.45
_exptl_crystal_size_mid 0.25
_exptl_crystal_size_min 0.05
_refine_diff_density_max 0.326
_refine_diff_density_min -0.270
_refine_ls_extinction_method none
_refine_ls_goodness_of_fit_ref 1.075
_refine_ls_hydrogen_treatment constr
_refine_ls_matrix_type full
_refine_ls_number_parameters 326
_refine_ls_number_reflns 3530
_refine_ls_number_restraints 0
_refine_ls_restrained_S_all 1.075
_refine_ls_R_factor_all 0.0922
_refine_ls_R_factor_gt 0.0505
_refine_ls_shift/su_max 0.000
_refine_ls_shift/su_mean 0.000
_refine_ls_structure_factor_coef Fsqd
_refine_ls_weighting_details 'calc w = 1/[\s^2^(Fo^2^)+(0.0738P)^2^+1.2419P] where P = (Fo^2^+2Fc^2^)/3'
_refine_ls_weighting_scheme calc
_refine_ls_wR_factor_gt 0.1295
_refine_ls_wR_factor_ref 0.1424
_reflns_number_gt 2286
_reflns_number_total 3530
_reflns_threshold_expression I>2\s(I)
_cod_data_source_file lh6282.cif
_cod_data_source_block I
_cod_original_sg_symbol_Hall '-P 2ac 2ab '
_cod_database_code 2204533
_cod_database_fobs_code 2204533

loop_
_symmetry_equiv_pos_as_xyz
'x, y, z'
'-x+1/2, -y, z+1/2'
'-x, y+1/2, -z+1/2'
'x+1/2, -y+1/2, -z'
'-x, -y, -z'
'x-1/2, y, -z-1/2'
'x, -y-1/2, z-1/2'
'-x-1/2, y-1/2, z'

loop_
_atom_site_label
_atom_site_fract_x
_atom_site_fract_y
_atom_site_fract_z
_atom_site_U_iso_or_equiv
_atom_site_adp_type
_atom_site_calc_flag
_atom_site_refinement_flags
_atom_site_occupancy
_atom_site_type_symbol
P1 0.18678(7) 0.62362(6) 0.32800(3) 0.0441(3) Uani d . 1 P
P2 0.32346(7) 0.56650(6) 0.41339(3) 0.0424(3) Uani d . 1 P
O1 0.1403(2) 0.70798(17) 0.35561(9) 0.0608(7) Uani d . 1 O
O2 0.20961(19) 0.53565(18) 0.43735(8) 0.0573(6) Uani d . 1 O
O3 0.30687(17) 0.57853(16) 0.35412(7) 0.0462(6) Uani d . 1 O
C1A 0.2314(3) 0.6392(2) 0.26502(11) 0.0423(7) Uani d . 1 C
C1 0.3179(3) 0.7015(2) 0.24531(13) 0.0517(8) Uani d . 1 C
H1 0.3649 0.7424 0.2664 0.062 Uiso calc R 1 H
C2 0.3346(3) 0.7033(3) 0.19483(14) 0.0672(11) Uani d . 1 C
H2 0.3942 0.7452 0.1806 0.081 Uiso calc R 1 H
C3 0.2646(4) 0.6442(3) 0.16467(14) 0.0772(12) Uani d . 1 C
H3 0.2760 0.6467 0.1297 0.093 Uiso calc R 1 H
C4 0.1787(3) 0.5818(3) 0.18396(13) 0.0651(10) Uani d . 1 C
H4 0.1314 0.5418 0.1625 0.078 Uiso calc R 1 H
C4A 0.1618(3) 0.5777(2) 0.23479(11) 0.0456(8) Uani d . 1 C
C5A 0.0786(3) 0.5130(2) 0.26296(11) 0.0455(8) Uani d . 1 C
C5 -0.0019(3) 0.4440(3) 0.24317(14) 0.0589(9) Uani d . 1 C
H5 -0.0092 0.4363 0.2082 0.071 Uiso calc R 1 H
C6 -0.0699(3) 0.3878(3) 0.27471(17) 0.0709(11) Uani d . 1 C
H6 -0.1239 0.3403 0.2614 0.085 Uiso calc R 1 H
C7 -0.0613(3) 0.3990(3) 0.32580(16) 0.0721(11) Uani d . 1 C
H7 -0.1088 0.3589 0.3471 0.087 Uiso calc R 1 H
C8 0.0159(3) 0.4681(3) 0.34595(13) 0.0607(10) Uani d . 1 C
H8 0.0213 0.4764 0.3810 0.073 Uiso calc R 1 H
C8A 0.0854(3) 0.5249(2) 0.31422(11) 0.0450(8) Uani d . 1 C
C21A 0.4548(3) 0.4909(2) 0.41877(10) 0.0438(8) Uani d . 1 C
C21 0.4687(4) 0.3938(2) 0.40540(11) 0.0565(9) Uani d . 1 C
H21 0.4042 0.3587 0.3901 0.068 Uiso calc R 1 H
C22 0.5784(5) 0.3490(3) 0.41475(13) 0.0739(12) Uani d . 1 C
H22 0.5900 0.2823 0.4061 0.089 Uiso calc R 1 H
C23 0.6709(4) 0.4006(3) 0.43649(14) 0.0725(12) Uani d . 1 C
H23 0.7460 0.3684 0.4426 0.087 Uiso calc R 1 H
C24 0.6588(3) 0.4975(3) 0.44988(11) 0.0565(9) Uani d . 1 C
H24 0.7244 0.5316 0.4649 0.068 Uiso calc R 1 H
C24A 0.5487(3) 0.5445(2) 0.44102(10) 0.0418(8) Uani d . 1 C
C25A 0.5166(3) 0.6466(2) 0.45246(10) 0.0401(7) Uani d . 1 C
C25 0.5872(3) 0.7154(3) 0.47677(11) 0.0518(9) Uani d . 1 C
H25 0.6672 0.6992 0.4871 0.062 Uiso calc R 1 H
C26 0.5412(3) 0.8074(3) 0.48588(12) 0.0572(9) Uani d . 1 C
H26 0.5889 0.8534 0.5038 0.069 Uiso calc R 1 H
C27 0.4273(3) 0.8341(3) 0.46954(12) 0.0551(9) Uani d . 1 C
H27 0.3981 0.8986 0.4751 0.066 Uiso calc R 1 H
C28 0.3551(3) 0.7656(2) 0.44469(11) 0.0459(8) Uani d . 1 C
H28 0.2766 0.7833 0.4331 0.055 Uiso calc R 1 H
C28A 0.3986(3) 0.6725(2) 0.43724(10) 0.0398(7) Uani d . 1 C

loop_
_atom_site_aniso_label
_atom_site_aniso_U_11
_atom_site_aniso_U_22
_atom_site_aniso_U_33
_atom_site_aniso_U_12
_atom_site_aniso_U_13
_atom_site_aniso_U_23
P1 0.0399(4) 0.0546(6) 0.0377(5) 0.0001(4) -0.0025(3) -0.0103(4)
P2 0.0449(5) 0.0530(5) 0.0293(4) -0.0060(4) 0.0001(3) -0.0044(4)
O1 0.0536(13) 0.0647(16) 0.0640(15) 0.0014(12) -0.0006(11) -0.0265(12)
O2 0.0569(14) 0.0735(17) 0.0415(13) -0.0166(12) 0.0052(10) -0.0094(12)
O3 0.0396(11) 0.0682(15) 0.0308(11) 0.0010(10) -0.0021(8) -0.0061(10)
C1A 0.0416(16) 0.0446(18) 0.0408(17) 0.0104(15) -0.0077(13) -0.0019(14)
C1 0.0472(19) 0.056(2) 0.052(2) -0.0006(17) -0.0058(15) 0.0033(17)
C2 0.067(2) 0.077(3) 0.057(2) -0.002(2) 0.0021(18) 0.015(2)
C3 0.105(3) 0.086(3) 0.041(2) -0.006(3) 0.001(2) 0.011(2)
C4 0.084(3) 0.072(3) 0.0390(19) -0.004(2) -0.0152(18) -0.0028(18)
C4A 0.0482(18) 0.0489(19) 0.0396(17) 0.0112(15) -0.0127(14) -0.0036(15)
C5A 0.0422(17) 0.0459(19) 0.0483(19) 0.0075(15) -0.0083(14) -0.0066(15)
C5 0.061(2) 0.056(2) 0.059(2) -0.0036(18) -0.0174(18) -0.0143(18)
C6 0.052(2) 0.060(3) 0.100(3) -0.0132(19) -0.014(2) -0.021(2)
C7 0.055(2) 0.071(3) 0.091(3) -0.015(2) 0.008(2) -0.004(2)
C8 0.052(2) 0.075(3) 0.056(2) -0.0112(19) 0.0066(16) -0.0087(19)
C8A 0.0364(16) 0.052(2) 0.0468(18) 0.0037(15) -0.0017(14) -0.0069(15)
C21A 0.0604(19) 0.0458(19) 0.0253(15) 0.0029(16) 0.0060(13) 0.0005(14)
C21 0.091(3) 0.046(2) 0.0331(18) -0.004(2) 0.0126(17) 0.0001(15)
C22 0.122(4) 0.059(3) 0.040(2) 0.030(3) 0.022(2) 0.0025(18)
C23 0.094(3) 0.081(3) 0.042(2) 0.045(3) 0.007(2) 0.007(2)
C24 0.061(2) 0.077(3) 0.0311(17) 0.021(2) -0.0028(14) 0.0025(17)
C24A 0.0506(18) 0.052(2) 0.0226(14) 0.0062(15) 0.0004(12) 0.0033(13)
C25A 0.0422(16) 0.053(2) 0.0251(14) -0.0025(15) -0.0006(12) 0.0013(13)
C25 0.0415(17) 0.069(3) 0.0445(19) -0.0049(17) -0.0029(14) -0.0064(17)
C26 0.056(2) 0.064(2) 0.052(2) -0.0146(19) 0.0025(16) -0.0127(18)
C27 0.069(2) 0.049(2) 0.0477(19) 0.0026(18) 0.0062(17) -0.0033(16)
C28 0.0485(17) 0.054(2) 0.0354(16) 0.0072(16) 0.0007(13) 0.0020(15)
C28A 0.0449(17) 0.050(2) 0.0247(14) 0.0018(15) 0.0010(12) -0.0006(13)

loop_
_atom_type_symbol
_atom_type_description
_atom_type_scat_dispersion_real
_atom_type_scat_dispersion_imag
_atom_type_scat_source
C C 0.0033 0.0016 'International Tables Vol C Tables 4.2.6.8 and 6.1.1.4'
H H 0.0000 0.0000 'International Tables Vol C Tables 4.2.6.8 and 6.1.1.4'
O O 0.0106 0.0060 'International Tables Vol C Tables 4.2.6.8 and 6.1.1.4'
P P 0.1023 0.0942 'International Tables Vol C Tables 4.2.6.8 and 6.1.1.4'

loop_
_geom_angle_atom_site_label_1
_geom_angle_atom_site_label_2
_geom_angle_atom_site_label_3
_geom_angle
O1 P1 O3 111.43(12)
O1 P1 C1A 119.07(15)
O3 P1 C1A 103.49(12)
O1 P1 C8A 118.70(14)
O3 P1 C8A 108.23(13)
C1A P1 C8A 93.75(14)
O2 P2 O3 111.44(11)
O2 P2 C21A 119.30(15)
O3 P2 C21A 103.36(12)
O2 P2 C28A 118.02(13)
O3 P2 C28A 108.95(12)
C21A P2 C28A 93.71(14)
P2 O3 P1 124.05(12)
C1 C1A C4A 121.6(3)
C1 C1A P1 129.0(2)
C4A C1A P1 109.3(2)
C2 C1 C1A 118.9(3)
C2 C1 H1 120.6
C1A C1 H1 120.6
C1 C2 C3 119.8(4)
C1 C2 H2 120.1
C3 C2 H2 120.1
C4 C3 C2 121.7(3)
C4 C3 H3 119.1
C2 C3 H3 119.1
C3 C4 C4A 119.4(3)
C3 C4 H4 120.3
C4A C4 H4 120.3
C4 C4A C1A 118.5(3)
C4 C4A C5A 127.8(3)
C1A C4A C5A 113.6(3)
C8A C5A C5 119.4(3)
C8A C5A C4A 113.8(3)
C5 C5A C4A 126.8(3)
C6 C5 C5A 119.3(3)
C6 C5 H5 120.3
C5A C5 H5 120.3
C5 C6 C7 121.0(3)
C5 C6 H6 119.5
C7 C6 H6 119.5
C8 C7 C6 120.5(4)
C8 C7 H7 119.8
C6 C7 H7 119.8
C7 C8 C8A 118.8(3)
C7 C8 H8 120.6
C8A C8 H8 120.6
C8 C8A C5A 121.0(3)
C8 C8A P1 129.8(3)
C5A C8A P1 109.1(2)
C21 C21A C24A 122.0(3)
C21 C21A P2 128.7(3)
C24A C21A P2 109.3(2)
C22 C21 C21A 118.4(4)
C22 C21 H21 120.8
C21A C21 H21 120.8
C23 C22 C21 120.2(4)
C23 C22 H22 119.9
C21 C22 H22 119.9
C22 C23 C24 122.2(4)
C22 C23 H23 118.9
C24 C23 H23 118.9
C23 C24 C24A 118.8(4)
C23 C24 H24 120.6
C24A C24 H24 120.6
C24 C24A C21A 118.3(3)
C24 C24A C25A 127.6(3)
C21A C24A C25A 114.0(3)
C25 C25A C28A 119.0(3)
C25 C25A C24A 127.4(3)
C28A C25A C24A 113.5(3)
C26 C25 C25A 119.8(3)
C26 C25 H25 120.1
C25A C25 H25 120.1
C25 C26 C27 121.3(3)
C25 C26 H26 119.4
C27 C26 H26 119.4
C26 C27 C28 119.6(3)
C26 C27 H27 120.2
C28 C27 H27 120.2
C28A C28 C27 119.4(3)
C28A C28 H28 120.3
C27 C28 H28 120.3
C28 C28A C25A 120.8(3)
C28 C28A P2 129.8(2)
C25A C28A P2 109.2(2)

loop_
_geom_bond_atom_site_label_1
_geom_bond_atom_site_label_2
_geom_bond_distance
P1 O1 1.463(2)
P1 O3 1.619(2)
P1 C1A 1.776(3)
P1 C8A 1.789(3)
P2 O2 1.471(2)
P2 O3 1.612(2)
P2 C21A 1.783(3)
P2 C28A 1.787(3)
C1A C1 1.383(4)
C1A C4A 1.397(4)
C1 C2 1.370(5)
C1 H1 0.9500
C2 C3 1.379(5)
C2 H2 0.9500
C3 C4 1.375(5)
C3 H3 0.9500
C4 C4A 1.380(5)
C4 H4 0.9500
C4A C5A 1.482(4)
C5A C8A 1.390(4)
C5A C5 1.398(4)
C5 C6 1.367(5)
C5 H5 0.9500
C6 C7 1.385(6)
C6 H6 0.9500
C7 C8 1.380(5)
C7 H7 0.9500
C8 C8A 1.384(5)
C8 H8 0.9500
C21A C21 1.383(5)
C21A C24A 1.401(4)
C21 C22 1.377(5)
C21 H21 0.9500
C22 C23 1.368(6)
C22 H22 0.9500
C23 C24 1.378(5)
C23 H23 0.9500
C24 C24A 1.392(4)
C24 H24 0.9500
C24A C25A 1.471(4)
C25A C25 1.384(4)
C25A C28A 1.407(4)
C25 C26 1.377(5)
C25 H25 0.9500
C26 C27 1.377(5)
C26 H26 0.9500
C27 C28 1.397(4)
C27 H27 0.9500
C28 C28A 1.375(4)
C28 H28 0.9500

loop_
_cod_related_entry_id
_cod_related_entry_database
_cod_related_entry_code
1 ChemSpider 21130296
